data_1570451
loop_
_publ_author_name
'Sacharczuk, Natalia'
'Olejniczak, Anna'
'Bujak, Maciej'
'Dziubek, Kamil Filip'
'Katrusiak, Andrzej'
'Podsiad&#x142;o, Marcin'

_publ_section_title
;
 Conformation-aggregation interplay in the simplest aliphatic ethers
 probed under high pressure.
;
_journal_issue 'Pt 1'
_journal_name_full IUCrJ
_journal_page_first 57
_journal_page_last 61
_journal_paper_doi 10.1107/S2052252523009995
_journal_volume 11
_journal_year 2024
_chemical_formula_moiety 'C6 H14 O'
_chemical_formula_sum 'C6 H14 O'
_chemical_formula_weight 102.17
_chemical_name_systematic 'dipropyl ether'
_space_group_crystal_system monoclinic
_space_group_IT_number 14
_space_group_name_Hall '-P 2ybc'
_space_group_name_H-M_alt 'P 1 21/c 1'
_atom_sites_solution_hydrogens geom
_atom_sites_solution_primary dual
_audit_creation_date 2022-12-21
_audit_creation_method
;
Olex2 1.5
(compiled 2022.04.07 svn.rca3783a0 for OlexSys, GUI svn.r6498)
;
_cell_angle_alpha 90
_cell_angle_beta 99.54(4)
_cell_angle_gamma 90
_cell_formula_units_Z 4
_cell_length_a 9.198(9)
_cell_length_b 4.0064(3)
_cell_length_c 14.9459(15)
_cell_measurement_reflns_used 1140
_cell_measurement_temperature 295(2)
_cell_measurement_theta_max 24.9060
_cell_measurement_theta_min 5.2440
_cell_volume 543.2(5)
_computing_cell_refinement 'CrysAlisPro 1.171.42.49 (Rigaku OD, 2022)'
_computing_data_collection 'CrysAlisPro 1.171.42.49 (Rigaku OD, 2022)'
_computing_data_reduction 'CrysAlisPro 1.171.42.49 (Rigaku OD, 2022)'
_computing_molecular_graphics 'Olex2 1.5 (Dolomanov et al., 2009)'
_computing_publication_material 'Olex2 1.5 (Dolomanov et al., 2009)'
_computing_structure_refinement 'SHELXL 2018/3 (Sheldrick, 2015)'
_computing_structure_solution 'SHELXT 2018/2 (Sheldrick, 2018)'
_diffrn_ambient_environment 'diamond-anvil cell'
_diffrn_ambient_pressure 3850000
_diffrn_ambient_temperature 295(2)
_diffrn_measured_fraction_theta_full 0.341
_diffrn_measured_fraction_theta_max 0.311
_diffrn_measurement_device_type 'KUMA KM4-CCD, Eos'
_diffrn_measurement_method '\f- and \w-scans'
_diffrn_radiation_type MoK\a
_diffrn_radiation_wavelength 0.71073
_diffrn_reflns_av_R_equivalents 0.0297
_diffrn_reflns_av_unetI/netI 0.0181
_diffrn_reflns_Laue_measured_fraction_full 0.341
_diffrn_reflns_Laue_measured_fraction_max 0.311
_diffrn_reflns_limit_h_max 4
_diffrn_reflns_limit_h_min -4
_diffrn_reflns_limit_k_max 5
_diffrn_reflns_limit_k_min -5
_diffrn_reflns_limit_l_max 18
_diffrn_reflns_limit_l_min -18
_diffrn_reflns_number 2785
_diffrn_reflns_point_group_measured_fraction_full 0.341
_diffrn_reflns_point_group_measured_fraction_max 0.311
_diffrn_reflns_theta_full 25.242
_diffrn_reflns_theta_max 26.457
_diffrn_reflns_theta_min 5.274
_exptl_absorpt_coefficient_mu 0.081
_exptl_absorpt_correction_T_max 1.00000
_exptl_absorpt_correction_T_min 0.65044
_exptl_absorpt_correction_type multi-scan
_exptl_absorpt_process_details
;  
CrysAlisPro 1.171.42.49 (Rigaku Oxford Diffraction, 2022)
Empirical absorption correction using spherical harmonics,
implemented in SCALE3 ABSPACK scaling algorithm.
;
_exptl_crystal_colour colourless
_exptl_crystal_density_diffrn 1.249
_exptl_crystal_description disc
_exptl_crystal_F_000 232
_exptl_crystal_size_max 0.38
_exptl_crystal_size_mid 0.36
_exptl_crystal_size_min 0.22
_refine_diff_density_max 0.055
_refine_diff_density_min -0.063
_refine_diff_density_rms 0.018
_refine_ls_extinction_method none
_refine_ls_goodness_of_fit_ref 1.111
_refine_ls_hydrogen_treatment constr
_refine_ls_matrix_type full
_refine_ls_number_parameters 66
_refine_ls_number_reflns 347
_refine_ls_number_restraints 0
_refine_ls_restrained_S_all 1.111
_refine_ls_R_factor_all 0.0424
_refine_ls_R_factor_gt 0.0308
_refine_ls_shift/su_max 0.000
_refine_ls_shift/su_mean 0.000
_refine_ls_structure_factor_coef Fsqd
_refine_ls_weighting_details 'w=1/[\s^2^(Fo^2^)+(0.0571P)^2^+0.0170P] where P=(Fo^2^+2Fc^2^)/3'
_refine_ls_weighting_scheme calc
_refine_ls_wR_factor_gt 0.0810
_refine_ls_wR_factor_ref 0.0900
_reflns_Friedel_coverage 0.000
_reflns_number_gt 281
_reflns_number_total 347
_reflns_threshold_expression 'I > 2\s(I)'
_cod_data_source_file lq5055.cif
_cod_data_source_block dipropyl_ether_phase_alpha_3_85GPa
_cod_depositor_comments 'Adding full bibliography for 1570433--1570452.cif.'
_cod_original_cell_volume 543.1(5)
_cod_database_code 1570451
_shelx_shelxl_version_number 2018/3
_shelx_space_group_comment
;
The symmetry employed for this shelxl refinement is uniquely defined
by the following loop, which should always be used as a source of
symmetry information in preference to the above space-group names.
They are only intended as comments.
;
_exptl_absorpt_special_details
; 
Data were collected at room temperature (295(2) K) and pressure of 3.85(2) GPa
(3850000 kPa).
;
_olex2_refinement_description
;
1. Fixed Uiso
 At 1.2 times of:
  All C(H,H) groups
 At 1.5 times of:
  All C(H,H,H) groups
2.a Secondary CH2 refined with riding coordinates:
 C1(H11,H12), C2(H22,H21), C4(H41,H42), C5(H51,H52)
2.b Idealised Me refined as rotating group:
 C3(H33,H31,H32), C6(H63,H61,H62)
;
_olex2_submission_special_instructions 'No special instructions were received'

loop_
_space_group_symop_operation_xyz
'x, y, z'
'-x, y+1/2, -z+1/2'
'-x, -y, -z'
'x, -y-1/2, z-1/2'

loop_
_atom_site_label
_atom_site_type_symbol
_atom_site_fract_x
_atom_site_fract_y
_atom_site_fract_z
_atom_site_U_iso_or_equiv
_atom_site_adp_type
_atom_site_occupancy
_atom_site_site_symmetry_order
_atom_site_calc_flag
_atom_site_refinement_flags_posn
_atom_site_refinement_flags_adp
_atom_site_refinement_flags_occupancy
_atom_site_disorder_assembly
_atom_site_disorder_group
O1 O 0.4590(6) 0.8573(4) 0.13140(11) 0.032(3) Uani 1 1 d . . . . .
C1 C 0.3718(9) 0.7137(6) 0.05340(17) 0.038(5) Uani 1 1 d . . . . .
H11 H 0.376898 0.472271 0.057771 0.045 Uiso 1 1 calc R U . . .
H12 H 0.410512 0.780373 -0.000437 0.045 Uiso 1 1 calc R U . . .
C2 C 0.2172(11) 0.8215(6) 0.04531(19) 0.040(5) Uani 1 1 d . . . . .
H22 H 0.213852 1.062364 0.051246 0.049 Uiso 1 1 calc R U . . .
H21 H 0.174194 0.724233 0.094321 0.049 Uiso 1 1 calc R U . . .
C3 C 0.1266(7) 0.7189(4) -0.04495(14) 0.038(4) Uani 1 1 d . . . . .
H33 H 0.030179 0.816785 -0.050866 0.056 Uiso 1 1 calc R U . . .
H31 H 0.117814 0.480141 -0.047387 0.056 Uiso 1 1 calc R U . . .
H32 H 0.174456 0.794864 -0.093598 0.056 Uiso 1 1 calc R U . . .
C4 C 0.6039(8) 0.7236(5) 0.14848(16) 0.033(5) Uani 1 1 d . . . . .
H41 H 0.656253 0.787994 0.099948 0.039 Uiso 1 1 calc R U . . .
H42 H 0.598715 0.481810 0.149553 0.039 Uiso 1 1 calc R U . . .
C5 C 0.6864(10) 0.8467(6) 0.23728(17) 0.041(6) Uani 1 1 d . . . . .
H51 H 0.682788 1.088614 0.238299 0.049 Uiso 1 1 calc R U . . .
H52 H 0.638802 0.764234 0.286161 0.049 Uiso 1 1 calc R U . . .
C6 C 0.8428(10) 0.7367(7) 0.25265(18) 0.037(5) Uani 1 1 d . . . . .
H63 H 0.892849 0.828515 0.308717 0.055 Uiso 1 1 calc R U . . .
H61 H 0.889671 0.813054 0.203603 0.055 Uiso 1 1 calc R U . . .
H62 H 0.846929 0.497451 0.255561 0.055 Uiso 1 1 calc R U . . .

loop_
_atom_site_aniso_label
_atom_site_aniso_U_11
_atom_site_aniso_U_22
_atom_site_aniso_U_33
_atom_site_aniso_U_23
_atom_site_aniso_U_13
_atom_site_aniso_U_12
O1 0.028(10) 0.0343(10) 0.0316(10) -0.0050(6) -0.005(3) 0.0025(15)
C1 0.061(15) 0.0259(12) 0.0248(13) -0.0016(9) 0.004(4) -0.002(2)
C2 0.061(16) 0.0286(13) 0.0321(15) -0.0007(9) 0.009(4) 0.005(2)
C3 0.044(12) 0.0368(11) 0.0302(13) 0.0003(7) 0.001(3) 0.0008(18)
C4 0.040(15) 0.0298(12) 0.0263(15) 0.0037(8) -0.001(4) 0.004(2)
C5 0.063(18) 0.0299(13) 0.0285(14) 0.0028(9) 0.005(4) 0.004(2)
C6 0.041(18) 0.0367(16) 0.0287(15) 0.0030(9) -0.004(4) -0.005(3)

loop_
_atom_type_symbol
_atom_type_description
_atom_type_scat_dispersion_real
_atom_type_scat_dispersion_imag
_atom_type_scat_source
C C 0.0033 0.0016 'International Tables Vol C Tables 4.2.6.8 and 6.1.1.4'
H H 0.0000 0.0000 'International Tables Vol C Tables 4.2.6.8 and 6.1.1.4'
O O 0.0106 0.0060 'International Tables Vol C Tables 4.2.6.8 and 6.1.1.4'

loop_
_geom_angle_atom_site_label_1
_geom_angle_atom_site_label_2
_geom_angle_atom_site_label_3
_geom_angle
_geom_angle_site_symmetry_1
_geom_angle_site_symmetry_3
_geom_angle_publ_flag
C4 O1 C1 112.3(3) . . ?
O1 C1 H11 109.5 . . ?
O1 C1 H12 109.5 . . ?
O1 C1 C2 110.8(3) . . ?
H11 C1 H12 108.1 . . ?
C2 C1 H11 109.5 . . ?
C2 C1 H12 109.5 . . ?
C1 C2 H22 109.2 . . ?
C1 C2 H21 109.2 . . ?
C1 C2 C3 111.9(3) . . ?
H22 C2 H21 107.9 . . ?
C3 C2 H22 109.2 . . ?
C3 C2 H21 109.2 . . ?
C2 C3 H33 109.5 . . ?
C2 C3 H31 109.5 . . ?
C2 C3 H32 109.5 . . ?
H33 C3 H31 109.5 . . ?
H33 C3 H32 109.5 . . ?
H31 C3 H32 109.5 . . ?
O1 C4 H41 109.4 . . ?
O1 C4 H42 109.4 . . ?
O1 C4 C5 111.0(4) . . ?
H41 C4 H42 108.0 . . ?
C5 C4 H41 109.4 . . ?
C5 C4 H42 109.4 . . ?
C4 C5 H51 109.2 . . ?
C4 C5 H52 109.2 . . ?
H51 C5 H52 107.9 . . ?
C6 C5 C4 112.0(4) . . ?
C6 C5 H51 109.2 . . ?
C6 C5 H52 109.2 . . ?
C5 C6 H63 109.5 . . ?
C5 C6 H61 109.5 . . ?
C5 C6 H62 109.5 . . ?
H63 C6 H61 109.5 . . ?
H63 C6 H62 109.5 . . ?
H61 C6 H62 109.5 . . ?

loop_
_geom_bond_atom_site_label_1
_geom_bond_atom_site_label_2
_geom_bond_distance
_geom_bond_site_symmetry_2
_geom_bond_publ_flag
O1 C1 1.423(7) . ?
O1 C4 1.419(9) . ?
C1 H11 0.9700 . ?
C1 H12 0.9700 . ?
C1 C2 1.472(14) . ?
C2 H22 0.9700 . ?
C2 H21 0.9700 . ?
C2 C3 1.520(7) . ?
C3 H33 0.9600 . ?
C3 H31 0.9600 . ?
C3 H32 0.9600 . ?
C4 H41 0.9700 . ?
C4 H42 0.9700 . ?
C4 C5 1.499(6) . ?
C5 H51 0.9700 . ?
C5 H52 0.9700 . ?
C5 C6 1.485(13) . ?
C6 H63 0.9600 . ?
C6 H61 0.9600 . ?
C6 H62 0.9600 . ?

loop_
_geom_torsion_atom_site_label_1
_geom_torsion_atom_site_label_2
_geom_torsion_atom_site_label_3
_geom_torsion_atom_site_label_4
_geom_torsion
_geom_torsion_site_symmetry_1
_geom_torsion_site_symmetry_2
_geom_torsion_site_symmetry_3
_geom_torsion_site_symmetry_4
_geom_torsion_publ_flag
O1 C1 C2 C3 170.71(15) . . . . ?
O1 C4 C5 C6 -174.5(4) . . . . ?
C1 O1 C4 C5 -172.7(2) . . . . ?
C4 O1 C1 C2 171.8(3) . . . . ?
